data_7232688
loop_
_publ_author_name
'Bendzi\'nska-Berus, Wioletta'
'Jelecki, Maciej'
'Kwit, Marcin'
'Rychlewska, Urszula'

_publ_section_title
;
 Transfer of chirality in N-triphenylacetylamino acids and chiral
 derivatives of N-triphenylacetyl Gly--Gly dipeptide and control of their
 assembly with steric constraints
;
_journal_issue 22
_journal_name_full CrystEngComm
_journal_page_first 3420
_journal_paper_doi 10.1039/C9CE00429G
_journal_volume 21
_journal_year 2019
_chemical_formula_moiety 'C24 H22 N2 O4'
_chemical_formula_sum 'C24 H22 N2 O4'
_chemical_formula_weight 402.43
_chemical_name_systematic N-(triphenylacetyl)glycylglycine
_space_group_crystal_system monoclinic
_space_group_IT_number 14
_space_group_name_Hall '-P 2ybc'
_space_group_name_H-M_alt 'P 1 21/c 1'
_symmetry_space_group_name_Hall '-P 2ybc'
_symmetry_space_group_name_H-M 'P 1 21/c 1'
_atom_sites_solution_hydrogens mixed
_atom_sites_solution_primary direct
_atom_sites_solution_secondary difmap
_audit_creation_method SHELXL-2014/7
_audit_update_record
;
2019-03-05 deposited with the CCDC.    2019-04-23 downloaded from the CCDC.
;
_cell_angle_alpha 90
_cell_angle_beta 108.447(5)
_cell_angle_gamma 90
_cell_formula_units_Z 4
_cell_length_a 13.3958(6)
_cell_length_b 9.2202(3)
_cell_length_c 16.7458(7)
_cell_measurement_reflns_used 5615
_cell_measurement_temperature 100(2)
_cell_measurement_theta_max 28.3280
_cell_measurement_theta_min 3.1760
_cell_volume 1962.03(15)
_computing_cell_refinement
;
CrysAlisPro, Agilent Technologies (2014)
;
_computing_data_collection
;
CrysAlisPro, Agilent Technologies (2014)
;
_computing_data_reduction
;
CrysAlisPro, Agilent Technologies (2014)
;
_computing_molecular_graphics 'Mercury (Bruno, et al. 2002)'
_computing_structure_refinement 'SHELXL-2014/7 (Sheldrick, 2015)'
_computing_structure_solution 'SHELXT (Sheldrick, 2015)'
_diffrn_ambient_temperature 100(2)
_diffrn_detector_area_resol_mean 16.1544
_diffrn_measured_fraction_theta_full 0.998
_diffrn_measured_fraction_theta_max 0.998
_diffrn_measurement_device_type 'Xcalibur, Eos'
_diffrn_measurement_method '\w scans'
_diffrn_radiation_type MoK\a
_diffrn_radiation_wavelength 0.71073
_diffrn_reflns_av_R_equivalents 0.0368
_diffrn_reflns_av_unetI/netI 0.0350
_diffrn_reflns_Laue_measured_fraction_full 0.998
_diffrn_reflns_Laue_measured_fraction_max 0.998
_diffrn_reflns_limit_h_max 15
_diffrn_reflns_limit_h_min -15
_diffrn_reflns_limit_k_max 10
_diffrn_reflns_limit_k_min -10
_diffrn_reflns_limit_l_max 19
_diffrn_reflns_limit_l_min -19
_diffrn_reflns_number 13534
_diffrn_reflns_point_group_measured_fraction_full 0.998
_diffrn_reflns_point_group_measured_fraction_max 0.998
_diffrn_reflns_theta_full 25.026
_diffrn_reflns_theta_max 25.026
_diffrn_reflns_theta_min 3.206
_diffrn_source 'Enhance (Mo) X-ray Source'
_exptl_absorpt_coefficient_mu 0.094
_exptl_absorpt_correction_T_max 1.00000
_exptl_absorpt_correction_T_min 0.98610
_exptl_absorpt_correction_type multi-scan
_exptl_absorpt_process_details
;
CrysAlisPro, Agilent Technologies,
Version 1.171.37.33 Empirical absorption correction using spherical 
harmonics,implemented in SCALE3 ABSPACK scaling algorithm, 2014.
;
_exptl_crystal_colour colourless
_exptl_crystal_density_diffrn 1.362
_exptl_crystal_description block
_exptl_crystal_F_000 848
_exptl_crystal_size_max 0.200
_exptl_crystal_size_mid 0.200
_exptl_crystal_size_min 0.200
_refine_diff_density_max 0.213
_refine_diff_density_min -0.226
_refine_diff_density_rms 0.045
_refine_ls_extinction_method none
_refine_ls_goodness_of_fit_ref 1.049
_refine_ls_hydrogen_treatment constr
_refine_ls_matrix_type full
_refine_ls_number_parameters 271
_refine_ls_number_reflns 3450
_refine_ls_number_restraints 0
_refine_ls_restrained_S_all 1.049
_refine_ls_R_factor_all 0.0489
_refine_ls_R_factor_gt 0.0384
_refine_ls_shift/su_max 0.001
_refine_ls_shift/su_mean 0.000
_refine_ls_structure_factor_coef Fsqd
_refine_ls_weighting_details 'w=1/[\s^2^(Fo^2^)+(0.0384P)^2^+0.7352P] where P=(Fo^2^+2Fc^2^)/3'
_refine_ls_weighting_scheme calc
_refine_ls_wR_factor_gt 0.0882
_refine_ls_wR_factor_ref 0.0944
_reflns_Friedel_coverage 0.000
_reflns_number_gt 2883
_reflns_number_total 3450
_reflns_threshold_expression 'I > 2\s(I)'
_cod_data_source_file c9ce00429g2.cif
_cod_data_source_block 17
_cod_depositor_comments 'Adding full bibliography for 7232683--7232694.cif.'
_cod_database_code 7232688
_shelx_shelxl_version_number 2014/7
_shelx_space_group_comment
;
The symmetry employed for this shelxl refinement is uniquely defined
by the following loop, which should always be used as a source of
symmetry information in preference to the above space-group names.
They are only intended as comments.
;
_shelx_estimated_absorpt_t_min 0.982
_shelx_estimated_absorpt_t_max 0.982

loop_
_space_group_symop_operation_xyz
'x, y, z'
'-x, y+1/2, -z+1/2'
'-x, -y, -z'
'x, -y-1/2, z-1/2'

loop_
_atom_site_label
_atom_site_type_symbol
_atom_site_fract_x
_atom_site_fract_y
_atom_site_fract_z
_atom_site_U_iso_or_equiv
_atom_site_adp_type
_atom_site_occupancy
_atom_site_site_symmetry_order
_atom_site_calc_flag
_atom_site_refinement_flags_posn
_atom_site_refinement_flags_adp
C1 C 0.68243(12) 0.75736(17) 0.49536(9) 0.0142(3) Uani 1 1 d . .
O1 O 0.68295(8) 0.88747(12) 0.51160(7) 0.0205(3) Uani 1 1 d . .
N1 N 0.59318(10) 0.68034(14) 0.47317(8) 0.0148(3) Uani 1 1 d . .
H1 H 0.5956 0.5874 0.4619 0.018 Uiso 1 1 calc R U
C2 C 0.46966(11) 0.73414(17) 0.55009(9) 0.0151(3) Uani 1 1 d . .
O2 O 0.49107(9) 0.61994(12) 0.59128(7) 0.0217(3) Uani 1 1 d . .
N2 N 0.42498(10) 0.84790(15) 0.57367(8) 0.0184(3) Uani 1 1 d . .
H2 H 0.4146 0.9269 0.5426 0.022 Uiso 1 1 calc R U
C3 C 0.49264(12) 0.74552(17) 0.46723(9) 0.0158(3) Uani 1 1 d . .
H3A H 0.4362 0.6962 0.4226 0.019 Uiso 1 1 calc R U
H3B H 0.4932 0.8489 0.4514 0.019 Uiso 1 1 calc R U
C4 C 0.39264(13) 0.84719(19) 0.64859(10) 0.0221(4) Uani 1 1 d . .
H4A H 0.4134 0.7538 0.6784 0.026 Uiso 1 1 calc R U
H4B H 0.3150 0.8547 0.6317 0.026 Uiso 1 1 calc R U
C5 C 0.44070(12) 0.96958(18) 0.70768(10) 0.0196(4) Uani 1 1 d . .
O3 O 0.49782(9) 1.06222(13) 0.69548(7) 0.0256(3) Uani 1 1 d . .
O4 O 0.41081(9) 0.96094(13) 0.77596(7) 0.0263(3) Uani 1 1 d . .
H4 H 0.4453 1.0314 0.8142 0.032 Uiso 1 1 d R U
C10 C 0.78357(12) 0.67368(16) 0.49426(9) 0.0137(3) Uani 1 1 d . .
C11 C 0.79036(12) 0.68062(16) 0.40352(9) 0.0142(3) Uani 1 1 d . .
C12 C 0.70129(13) 0.67933(19) 0.33265(10) 0.0231(4) Uani 1 1 d . .
H12 H 0.6334 0.6843 0.3391 0.028 Uiso 1 1 calc R U
C13 C 0.71069(14) 0.6708(2) 0.25233(11) 0.0288(4) Uani 1 1 d . .
H13 H 0.6491 0.6691 0.2046 0.035 Uiso 1 1 calc R U
C14 C 0.80833(13) 0.66481(18) 0.24126(10) 0.0226(4) Uani 1 1 d . .
H14 H 0.8144 0.6582 0.1864 0.027 Uiso 1 1 calc R U
C15 C 0.89744(13) 0.66853(17) 0.31135(10) 0.0195(4) Uani 1 1 d . .
H15 H 0.9652 0.6663 0.3045 0.023 Uiso 1 1 calc R U
C16 C 0.88833(12) 0.67543(17) 0.39121(10) 0.0170(4) Uani 1 1 d . .
H16 H 0.9502 0.6767 0.4387 0.020 Uiso 1 1 calc R U
C21 C 0.77987(11) 0.51514(16) 0.52141(9) 0.0133(3) Uani 1 1 d . .
C22 C 0.75408(11) 0.48368(17) 0.59428(9) 0.0160(3) Uani 1 1 d . .
H22 H 0.7304 0.5593 0.6224 0.019 Uiso 1 1 calc R U
C23 C 0.76255(12) 0.34399(17) 0.62604(10) 0.0166(4) Uani 1 1 d . .
H23 H 0.7441 0.3245 0.6753 0.020 Uiso 1 1 calc R U
C24 C 0.79774(12) 0.23261(18) 0.58635(10) 0.0186(4) Uani 1 1 d . .
H24 H 0.8042 0.1368 0.6083 0.022 Uiso 1 1 calc R U
C25 C 0.82344(12) 0.26264(17) 0.51431(10) 0.0185(4) Uani 1 1 d . .
H25 H 0.8480 0.1869 0.4868 0.022 Uiso 1 1 calc R U
C26 C 0.81377(11) 0.40184(17) 0.48181(9) 0.0156(3) Uani 1 1 d . .
H26 H 0.8306 0.4201 0.4317 0.019 Uiso 1 1 calc R U
C31 C 0.88281(12) 0.74637(17) 0.55523(9) 0.0141(3) Uani 1 1 d . .
C32 C 0.90279(12) 0.89238(17) 0.54534(10) 0.0163(3) Uani 1 1 d . .
H32 H 0.8550 0.9464 0.5013 0.020 Uiso 1 1 calc R U
C33 C 0.99094(12) 0.96022(18) 0.59837(10) 0.0191(4) Uani 1 1 d . .
H33 H 1.0016 1.0608 0.5917 0.023 Uiso 1 1 calc R U
C34 C 1.06381(12) 0.88298(18) 0.66114(10) 0.0197(4) Uani 1 1 d . .
H34 H 1.1244 0.9297 0.6975 0.024 Uiso 1 1 calc R U
C35 C 1.04705(12) 0.73694(18) 0.67007(10) 0.0198(4) Uani 1 1 d . .
H35 H 1.0972 0.6823 0.7121 0.024 Uiso 1 1 calc R U
C36 C 0.95728(12) 0.66934(17) 0.61793(9) 0.0166(3) Uani 1 1 d . .
H36 H 0.9466 0.5690 0.6252 0.020 Uiso 1 1 calc R U

loop_
_atom_site_aniso_label
_atom_site_aniso_U_11
_atom_site_aniso_U_22
_atom_site_aniso_U_33
_atom_site_aniso_U_23
_atom_site_aniso_U_13
_atom_site_aniso_U_12
C1 0.0159(8) 0.0147(9) 0.0120(8) 0.0015(6) 0.0046(6) 0.0012(6)
O1 0.0180(6) 0.0150(6) 0.0273(6) -0.0043(5) 0.0057(5) 0.0014(4)
N1 0.0137(7) 0.0122(7) 0.0197(7) -0.0014(5) 0.0070(5) 0.0007(5)
C2 0.0110(8) 0.0165(9) 0.0165(8) -0.0012(7) 0.0024(6) -0.0023(6)
O2 0.0288(7) 0.0191(7) 0.0190(6) 0.0023(5) 0.0101(5) 0.0018(5)
N2 0.0206(8) 0.0182(8) 0.0186(7) -0.0009(6) 0.0094(6) 0.0003(5)
C3 0.0127(8) 0.0165(8) 0.0177(8) 0.0002(6) 0.0039(6) 0.0012(6)
C4 0.0229(9) 0.0253(10) 0.0214(9) -0.0042(7) 0.0119(7) -0.0018(7)
C5 0.0188(9) 0.0212(9) 0.0186(9) 0.0009(7) 0.0057(7) 0.0042(7)
O3 0.0302(7) 0.0254(7) 0.0225(7) -0.0002(5) 0.0104(5) -0.0050(5)
O4 0.0358(7) 0.0257(7) 0.0206(6) -0.0067(5) 0.0135(5) -0.0088(5)
C10 0.0128(8) 0.0136(8) 0.0157(8) -0.0003(6) 0.0060(6) 0.0007(6)
C11 0.0169(8) 0.0090(8) 0.0174(8) 0.0003(6) 0.0064(7) -0.0001(6)
C12 0.0165(9) 0.0338(11) 0.0198(9) 0.0025(7) 0.0069(7) 0.0016(7)
C13 0.0227(10) 0.0439(12) 0.0176(9) 0.0032(8) 0.0031(7) -0.0003(8)
C14 0.0278(10) 0.0251(10) 0.0177(9) 0.0021(7) 0.0110(7) -0.0004(7)
C15 0.0206(9) 0.0185(9) 0.0232(9) 0.0008(7) 0.0124(7) 0.0005(6)
C16 0.0158(8) 0.0154(9) 0.0192(9) 0.0004(6) 0.0048(7) 0.0005(6)
C21 0.0090(7) 0.0158(8) 0.0139(8) 0.0006(6) 0.0017(6) -0.0006(6)
C22 0.0132(8) 0.0172(9) 0.0166(8) -0.0021(6) 0.0031(6) -0.0004(6)
C23 0.0127(8) 0.0204(9) 0.0159(8) 0.0029(6) 0.0031(6) -0.0020(6)
C24 0.0151(8) 0.0154(9) 0.0228(9) 0.0037(7) 0.0023(7) -0.0006(6)
C25 0.0170(8) 0.0139(9) 0.0232(9) -0.0027(7) 0.0046(7) 0.0013(6)
C26 0.0134(8) 0.0175(9) 0.0156(8) -0.0012(6) 0.0041(6) -0.0012(6)
C31 0.0151(8) 0.0154(8) 0.0142(8) -0.0015(6) 0.0082(6) 0.0009(6)
C32 0.0151(8) 0.0167(9) 0.0178(8) 0.0004(6) 0.0060(7) 0.0013(6)
C33 0.0208(9) 0.0169(9) 0.0216(9) -0.0016(7) 0.0094(7) -0.0019(7)
C34 0.0167(9) 0.0221(9) 0.0199(9) -0.0047(7) 0.0053(7) -0.0045(7)
C35 0.0169(9) 0.0245(10) 0.0165(8) 0.0010(7) 0.0030(7) 0.0035(7)
C36 0.0178(8) 0.0153(9) 0.0192(9) -0.0002(6) 0.0092(7) 0.0005(6)

loop_
_atom_type_symbol
_atom_type_description
_atom_type_scat_dispersion_real
_atom_type_scat_dispersion_imag
_atom_type_scat_source
C C 0.0033 0.0016 'International Tables Vol C Tables 4.2.6.8 and 6.1.1.4'
H H 0.0000 0.0000 'International Tables Vol C Tables 4.2.6.8 and 6.1.1.4'
N N 0.0061 0.0033 'International Tables Vol C Tables 4.2.6.8 and 6.1.1.4'
O O 0.0106 0.0060 'International Tables Vol C Tables 4.2.6.8 and 6.1.1.4'

loop_
_geom_angle_atom_site_label_1
_geom_angle_atom_site_label_2
_geom_angle_atom_site_label_3
_geom_angle
O1 C1 N1 121.42(14)
O1 C1 C10 122.65(13)
N1 C1 C10 115.85(13)
C1 N1 C3 121.88(13)
C1 N1 H1 119.1
C3 N1 H1 119.1
O2 C2 N2 123.45(14)
O2 C2 C3 119.26(14)
N2 C2 C3 117.27(14)
C2 N2 C4 122.64(14)
C2 N2 H2 118.7
C4 N2 H2 118.7
N1 C3 C2 111.20(12)
N1 C3 H3A 109.4
C2 C3 H3A 109.4
N1 C3 H3B 109.4
C2 C3 H3B 109.4
H3A C3 H3B 108.0
N2 C4 C5 112.48(14)
N2 C4 H4A 109.1
C5 C4 H4A 109.1
N2 C4 H4B 109.1
C5 C4 H4B 109.1
H4A C4 H4B 107.8
O3 C5 O4 124.63(15)
O3 C5 C4 125.59(15)
O4 C5 C4 109.78(14)
C5 O4 H4 109.5
C21 C10 C31 108.54(12)
C21 C10 C11 110.26(12)
C31 C10 C11 108.87(12)
C21 C10 C1 110.90(12)
C31 C10 C1 110.16(12)
C11 C10 C1 108.09(12)
C12 C11 C16 117.87(14)
C12 C11 C10 122.32(13)
C16 C11 C10 119.58(13)
C11 C12 C13 120.61(15)
C11 C12 H12 119.7
C13 C12 H12 119.7
C14 C13 C12 120.78(16)
C14 C13 H13 119.6
C12 C13 H13 119.6
C13 C14 C15 119.02(15)
C13 C14 H14 120.5
C15 C14 H14 120.5
C16 C15 C14 120.32(15)
C16 C15 H15 119.8
C14 C15 H15 119.8
C15 C16 C11 121.39(14)
C15 C16 H16 119.3
C11 C16 H16 119.3
C26 C21 C22 117.95(14)
C26 C21 C10 121.90(13)
C22 C21 C10 119.68(13)
C23 C22 C21 120.99(14)
C23 C22 H22 119.5
C21 C22 H22 119.5
C22 C23 C24 120.31(15)
C22 C23 H23 119.8
C24 C23 H23 119.8
C25 C24 C23 119.12(15)
C25 C24 H24 120.4
C23 C24 H24 120.4
C24 C25 C26 120.70(15)
C24 C25 H25 119.7
C26 C25 H25 119.7
C25 C26 C21 120.92(15)
C25 C26 H26 119.5
C21 C26 H26 119.5
C36 C31 C32 117.64(14)
C36 C31 C10 122.47(14)
C32 C31 C10 119.81(13)
C33 C32 C31 121.22(15)
C33 C32 H32 119.4
C31 C32 H32 119.4
C32 C33 C34 120.59(15)
C32 C33 H33 119.7
C34 C33 H33 119.7
C35 C34 C33 118.96(15)
C35 C34 H34 120.5
C33 C34 H34 120.5
C34 C35 C36 120.47(15)
C34 C35 H35 119.8
C36 C35 H35 119.8
C35 C36 C31 121.05(15)
C35 C36 H36 119.5
C31 C36 H36 119.5

loop_
_geom_bond_atom_site_label_1
_geom_bond_atom_site_label_2
_geom_bond_distance
C1 O1 1.2296(18)
C1 N1 1.3381(19)
C1 C10 1.564(2)
N1 C3 1.4493(19)
N1 H1 0.8800
C2 O2 1.2416(19)
C2 N2 1.328(2)
C2 C3 1.517(2)
N2 C4 1.451(2)
N2 H2 0.8800
C3 H3A 0.9900
C3 H3B 0.9900
C4 C5 1.505(2)
C4 H4A 0.9900
C4 H4B 0.9900
C5 O3 1.2066(19)
C5 O4 1.3281(19)
O4 H4 0.9266
C10 C21 1.536(2)
C10 C31 1.549(2)
C10 C11 1.552(2)
C11 C12 1.391(2)
C11 C16 1.392(2)
C12 C13 1.392(2)
C12 H12 0.9500
C13 C14 1.379(2)
C13 H13 0.9500
C14 C15 1.385(2)
C14 H14 0.9500
C15 C16 1.382(2)
C15 H15 0.9500
C16 H16 0.9500
C21 C26 1.389(2)
C21 C22 1.400(2)
C22 C23 1.384(2)
C22 H22 0.9500
C23 C24 1.385(2)
C23 H23 0.9500
C24 C25 1.383(2)
C24 H24 0.9500
C25 C26 1.384(2)
C25 H25 0.9500
C26 H26 0.9500
C31 C36 1.393(2)
C31 C32 1.393(2)
C32 C33 1.382(2)
C32 H32 0.9500
C33 C34 1.384(2)
C33 H33 0.9500
C34 C35 1.381(2)
C34 H34 0.9500
C35 C36 1.390(2)
C35 H35 0.9500
C36 H36 0.9500

loop_
_geom_torsion_atom_site_label_1
_geom_torsion_atom_site_label_2
_geom_torsion_atom_site_label_3
_geom_torsion_atom_site_label_4
_geom_torsion
O1 C1 N1 C3 -0.1(2)
C10 C1 N1 C3 -176.84(12)
O2 C2 N2 C4 -2.7(2)
C3 C2 N2 C4 175.78(13)
C1 N1 C3 C2 -90.99(17)
O2 C2 C3 N1 -41.11(19)
N2 C2 C3 N1 140.33(14)
C2 N2 C4 C5 124.64(16)
N2 C4 C5 O3 1.8(2)
N2 C4 C5 O4 -178.20(13)
O1 C1 C10 C21 148.25(14)
N1 C1 C10 C21 -35.09(17)
O1 C1 C10 C31 28.06(19)
N1 C1 C10 C31 -155.27(13)
O1 C1 C10 C11 -90.78(16)
N1 C1 C10 C11 85.89(15)
C21 C10 C11 C12 87.10(17)
C31 C10 C11 C12 -153.93(14)
C1 C10 C11 C12 -34.27(19)
C21 C10 C11 C16 -87.21(16)
C31 C10 C11 C16 31.76(18)
C1 C10 C11 C16 151.42(13)
C16 C11 C12 C13 1.0(2)
C10 C11 C12 C13 -173.43(16)
C11 C12 C13 C14 -0.6(3)
C12 C13 C14 C15 -0.5(3)
C13 C14 C15 C16 1.2(2)
C14 C15 C16 C11 -0.8(2)
C12 C11 C16 C15 -0.3(2)
C10 C11 C16 C15 174.27(14)
C31 C10 C21 C26 -99.30(16)
C11 C10 C21 C26 19.88(19)
C1 C10 C21 C26 139.56(14)
C31 C10 C21 C22 72.68(16)
C11 C10 C21 C22 -168.15(13)
C1 C10 C21 C22 -48.46(17)
C26 C21 C22 C23 0.3(2)
C10 C21 C22 C23 -172.04(13)
C21 C22 C23 C24 0.6(2)
C22 C23 C24 C25 -0.5(2)
C23 C24 C25 C26 -0.3(2)
C24 C25 C26 C21 1.1(2)
C22 C21 C26 C25 -1.1(2)
C10 C21 C26 C25 171.03(13)
C21 C10 C31 C36 5.18(19)
C11 C10 C31 C36 -114.86(15)
C1 C10 C31 C36 126.78(15)
C21 C10 C31 C32 -178.32(13)
C11 C10 C31 C32 61.64(17)
C1 C10 C31 C32 -56.72(17)
C36 C31 C32 C33 -3.0(2)
C10 C31 C32 C33 -179.63(13)
C31 C32 C33 C34 2.3(2)
C32 C33 C34 C35 -0.1(2)
C33 C34 C35 C36 -1.3(2)
C34 C35 C36 C31 0.6(2)
C32 C31 C36 C35 1.6(2)
C10 C31 C36 C35 178.13(14)
